data_7240472
loop_
_publ_author_name
'Campillo-Alvarado, Gonzalo'
'Keene, Elizabeth'
'Swenson, Dale C.'
'MacGillivray, Len R.'

_publ_section_title
;
 Repurposing of the anti-HIV drug Emtricitabine as a hydrogen-bonded cleft
 for bipyridines via cocrystallization
;
_journal_name_full CrystEngComm
_journal_paper_doi 10.1039/D0CE00474J
_journal_year 2020
_chemical_formula_moiety '2(C8 H10 F N3 O3 S), C12 H10 N2'
_chemical_formula_sum 'C28 H30 F2 N8 O6 S2'
_chemical_formula_weight 676.72
_chemical_name_systematic
'[4-amino-5-fluoro-1-((2R,5S)-2-(hydroxymethyl)-1,3-oxathiolan-5-yl)pyrimidin-2(1H)-one]-[1,2-Bis(4-pyridyl)ethylene]'
_space_group_crystal_system monoclinic
_space_group_IT_number 4
_space_group_name_Hall 'P 2yb'
_space_group_name_H-M_alt 'P 1 21 1'
_atom_sites_solution_hydrogens geom
_atom_sites_solution_primary dual
_audit_creation_date 2019-10-06
_audit_creation_method
;
Olex2 1.2
(compiled 2018.05.29 svn.r3508 for OlexSys, GUI svn.r5506)
;
_audit_update_record
;
2020-02-03 deposited with the CCDC.	2020-05-06 downloaded from the CCDC.
;
_cell_angle_alpha 90
_cell_angle_beta 100.406(5)
_cell_angle_gamma 90
_cell_formula_units_Z 2
_cell_length_a 7.4883(7)
_cell_length_b 11.2957(11)
_cell_length_c 18.1735(18)
_cell_measurement_reflns_used 7248
_cell_measurement_temperature 298.15
_cell_measurement_theta_max 28.07
_cell_measurement_theta_min 2.906
_cell_volume 1511.9(3)
_computing_molecular_graphics 'Olex2 (Dolomanov et al., 2009)'
_computing_publication_material 'Olex2 (Dolomanov et al., 2009)'
_computing_structure_refinement 'ShelXL (Sheldrick, 2015)'
_computing_structure_solution 'ShelXT (Sheldrick, 2015)'
_diffrn_ambient_temperature 298.15
_diffrn_measured_fraction_theta_full 0.991
_diffrn_measured_fraction_theta_max 0.954
_diffrn_measurement_device_type 'Bruker D-8 Venture Duo-Photon 3'
_diffrn_radiation_type MoK\a
_diffrn_radiation_wavelength 0.71073
_diffrn_reflns_av_R_equivalents 0.0238
_diffrn_reflns_av_unetI/netI 0.0337
_diffrn_reflns_Laue_measured_fraction_full 0.991
_diffrn_reflns_Laue_measured_fraction_max 0.954
_diffrn_reflns_limit_h_max 9
_diffrn_reflns_limit_h_min -9
_diffrn_reflns_limit_k_max 13
_diffrn_reflns_limit_k_min -14
_diffrn_reflns_limit_l_max 17
_diffrn_reflns_limit_l_min -24
_diffrn_reflns_number 12872
_diffrn_reflns_point_group_measured_fraction_full 0.881
_diffrn_reflns_point_group_measured_fraction_max 0.814
_diffrn_reflns_theta_full 25.242
_diffrn_reflns_theta_max 28.271
_diffrn_reflns_theta_min 2.766
_exptl_absorpt_coefficient_mu 0.246
_exptl_absorpt_correction_T_max 0.7457
_exptl_absorpt_correction_T_min 0.7132
_exptl_absorpt_correction_type multi-scan
_exptl_absorpt_process_details
'SADABS-2016/2 (Bruker,2016/2) was used for absorption correction. wR2(int) was 0.0625 before and 0.0397 after correction. The Ratio of minimum to maximum transmission is 0.9564. The \l/2 correction factor is Not present.'
_exptl_crystal_colour yellow
_exptl_crystal_colour_primary yellow
_exptl_crystal_density_diffrn 1.486
_exptl_crystal_description plate
_exptl_crystal_F_000 704
_exptl_crystal_size_max 0.145
_exptl_crystal_size_mid 0.065
_exptl_crystal_size_min 0.03
_refine_diff_density_max 0.261
_refine_diff_density_min -0.190
_refine_diff_density_rms 0.039
_refine_ls_abs_structure_details
;
 Flack x determined using 1915 quotients [(I+)-(I-)]/[(I+)+(I-)]
 (Parsons, Flack and Wagner, Acta Cryst. B69 (2013) 249-259).
;
_refine_ls_abs_structure_Flack 0.04(2)
_refine_ls_extinction_method none
_refine_ls_goodness_of_fit_ref 1.059
_refine_ls_hydrogen_treatment constr
_refine_ls_matrix_type full
_refine_ls_number_parameters 417
_refine_ls_number_reflns 6094
_refine_ls_number_restraints 1
_refine_ls_restrained_S_all 1.059
_refine_ls_R_factor_all 0.0427
_refine_ls_R_factor_gt 0.0369
_refine_ls_shift/su_max 0.000
_refine_ls_shift/su_mean 0.000
_refine_ls_structure_factor_coef Fsqd
_refine_ls_weighting_details 'w=1/[\s^2^(Fo^2^)+(0.0342P)^2^+0.4239P] where P=(Fo^2^+2Fc^2^)/3'
_refine_ls_weighting_scheme calc
_refine_ls_wR_factor_gt 0.0838
_refine_ls_wR_factor_ref 0.0869
_reflns_Friedel_coverage 0.627
_reflns_Friedel_fraction_full 0.759
_reflns_Friedel_fraction_max 0.660
_reflns_number_gt 5525
_reflns_number_total 6094
_reflns_threshold_expression 'I > 2\s(I)'
_cod_data_source_file d0ce00474j2.cif
_cod_data_source_block FTC-bpe
_cod_database_code 7240472
_shelx_shelxl_version_number 2016/6
_shelx_space_group_comment
;
The symmetry employed for this shelxl refinement is uniquely defined
by the following loop, which should always be used as a source of
symmetry information in preference to the above space-group names.
They are only intended as comments.
;
_shelx_estimated_absorpt_t_max 0.993
_shelx_estimated_absorpt_t_min 0.965
_olex2_refinement_description
;
1. Fixed Uiso
 At 1.2 times of:
  All C(H) groups, All C(H,H) groups, All N(H,H) groups
 At 1.5 times of:
  All O(H) groups
2.a Ternary CH refined with riding coordinates:
 C10(H10), C12(H12), C2(H2), C4(H4)
2.b Secondary CH2 refined with riding coordinates:
 C3(H3C,H3D), C11(H11A,H11B), C1(H1A,H1B), C9(H9A,H9B)
2.c Aromatic/amide H refined with riding coordinates:
 C8(H8), C16(H16), C18(H18), C24(H24), C27(H27), C20(H20), C17(H17), C25(H25),
 C22(H22), C28(H28), C23(H23), C21(H21)
2.d X=CH2 refined with riding coordinates:
 N6(H6A,H6B), N3(H3A,H3B)
2.e Idealised tetrahedral OH refined as rotating group:
 O1(H1), O4(H4A)
;
_olex2_submission_original_sample_id FTC-bpe
_olex2_submission_special_instructions 'No special instructions were received'

loop_
_space_group_symop_operation_xyz
'x, y, z'
'-x, y+1/2, -z'

loop_
_atom_site_label
_atom_site_type_symbol
_atom_site_fract_x
_atom_site_fract_y
_atom_site_fract_z
_atom_site_U_iso_or_equiv
_atom_site_adp_type
_atom_site_occupancy
_atom_site_site_symmetry_order
_atom_site_calc_flag
_atom_site_refinement_flags_posn
_atom_site_refinement_flags_adp
_atom_site_refinement_flags_occupancy
_atom_site_disorder_assembly
_atom_site_disorder_group
S1 S 1.04465(11) 0.44483(9) 0.69432(4) 0.0451(2) Uani 1 1 d . . . . .
S2 S 0.79010(11) 0.65505(8) -0.17153(5) 0.0455(2) Uani 1 1 d . . . . .
F2 F 0.8332(3) 0.81660(17) 0.11576(11) 0.0567(6) Uani 1 1 d . . . . .
F1 F 0.7438(3) 0.18314(17) 0.36711(11) 0.0518(5) Uani 1 1 d . . . . .
O5 O 0.6946(3) 0.4903(2) -0.08906(11) 0.0386(5) Uani 1 1 d . . . . .
O3 O 0.9986(4) 0.6178(2) 0.43267(12) 0.0532(6) Uani 1 1 d . . . . .
O2 O 0.7820(3) 0.4669(2) 0.57762(10) 0.0441(6) Uani 1 1 d . . . . .
O1 O 0.5273(3) 0.3240(3) 0.64734(14) 0.0575(7) Uani 1 1 d . . . . .
H1 H 0.497534 0.329341 0.601768 0.086 Uiso 1 1 calc GR . . . .
O6 O 0.9331(4) 0.3611(2) 0.06349(13) 0.0541(6) Uani 1 1 d . . . . .
N1 N 0.9171(3) 0.4384(2) 0.47369(11) 0.0319(5) Uani 1 1 d . . . . .
N5 N 0.9158(3) 0.5066(2) 0.14758(13) 0.0373(6) Uani 1 1 d . . . . .
N4 N 0.8947(3) 0.5491(2) 0.01780(12) 0.0311(5) Uani 1 1 d . . . . .
N2 N 0.9147(4) 0.4761(2) 0.34523(12) 0.0382(6) Uani 1 1 d . . . . .
O4 O 0.3852(3) 0.6456(3) -0.15916(14) 0.0612(7) Uani 1 1 d . . . . .
H4A H 0.395971 0.639108 -0.113628 0.092 Uiso 1 1 calc GR . . . .
N6 N 0.8941(4) 0.6561(3) 0.23029(14) 0.0512(7) Uani 1 1 d . . . . .
H6A H 0.911540 0.606199 0.266605 0.061 Uiso 1 1 calc R . . . .
H6B H 0.878267 0.729849 0.239038 0.061 Uiso 1 1 calc R . . . .
C7 C 0.8147(4) 0.2914(3) 0.38569(16) 0.0346(6) Uani 1 1 d . . . . .
N3 N 0.8308(4) 0.3309(3) 0.25747(14) 0.0491(7) Uani 1 1 d . . . . .
H3A H 0.855131 0.377622 0.223248 0.059 Uiso 1 1 calc R . . . .
H3B H 0.791522 0.260513 0.245996 0.059 Uiso 1 1 calc R . . . .
N8 N 0.3862(4) 0.6089(3) -0.00350(16) 0.0484(7) Uani 1 1 d . . . . .
C5 C 0.9457(4) 0.5168(3) 0.41667(15) 0.0342(6) Uani 1 1 d . . . . .
N7 N 0.3942(4) 0.3690(3) 0.49206(16) 0.0518(7) Uani 1 1 d . . . . .
C8 C 0.8492(4) 0.3268(3) 0.45692(15) 0.0339(6) Uani 1 1 d . . . . .
H8 H 0.827419 0.276386 0.494789 0.041 Uiso 1 1 calc R . . . .
C16 C 0.8641(4) 0.6661(3) 0.03080(16) 0.0350(6) Uani 1 1 d . . . . .
H16 H 0.844355 0.719944 -0.008554 0.042 Uiso 1 1 calc R . . . .
C10 C 0.6537(4) 0.5253(3) -0.16485(15) 0.0360(6) Uani 1 1 d . . . . .
H10 H 0.692520 0.462439 -0.195651 0.043 Uiso 1 1 calc R . . . .
C13 C 0.9153(4) 0.4658(3) 0.07680(15) 0.0349(6) Uani 1 1 d . . . . .
C6 C 0.8541(4) 0.3675(3) 0.32829(15) 0.0345(6) Uani 1 1 d . . . . .
C12 C 0.8832(4) 0.5041(3) -0.05837(15) 0.0326(6) Uani 1 1 d . . . . .
H12 H 0.941424 0.426156 -0.055948 0.039 Uiso 1 1 calc R . . . .
C15 C 0.8630(4) 0.7017(3) 0.10021(16) 0.0364(6) Uani 1 1 d . . . . .
C2 C 0.8027(4) 0.4405(3) 0.65537(14) 0.0370(6) Uani 1 1 d . . . . .
H2 H 0.741272 0.502004 0.679567 0.044 Uiso 1 1 calc R . . . .
C3 C 1.0942(4) 0.4115(3) 0.60293(15) 0.0390(7) Uani 1 1 d . . . . .
H3C H 1.214587 0.438628 0.598351 0.047 Uiso 1 1 calc R . . . .
H3D H 1.085046 0.327245 0.592703 0.047 Uiso 1 1 calc R . . . .
C19 C 0.3762(4) 0.4240(3) 0.34064(18) 0.0456(8) Uani 1 1 d . . . . .
C4 C 0.9488(4) 0.4796(3) 0.55118(14) 0.0324(6) Uani 1 1 d . . . . .
H4 H 0.982188 0.563561 0.552385 0.039 Uiso 1 1 calc R . . . .
C18 C 0.3313(5) 0.3127(4) 0.3635(2) 0.0539(9) Uani 1 1 d . . . . .
H18 H 0.293490 0.253979 0.328294 0.065 Uiso 1 1 calc R . . . .
C11 C 0.9727(4) 0.5846(3) -0.10930(17) 0.0388(7) Uani 1 1 d . . . . .
H11A H 1.046772 0.538389 -0.137302 0.047 Uiso 1 1 calc R . . . .
H11B H 1.049115 0.643252 -0.079903 0.047 Uiso 1 1 calc R . . . .
C14 C 0.8915(4) 0.6194(3) 0.16068(15) 0.0356(6) Uani 1 1 d . . . . .
C1 C 0.7177(4) 0.3224(3) 0.66682(18) 0.0430(7) Uani 1 1 d . . . . .
H1A H 0.765232 0.263181 0.636884 0.052 Uiso 1 1 calc R . . . .
H1B H 0.751819 0.299646 0.718926 0.052 Uiso 1 1 calc R . . . .
C26 C 0.4039(4) 0.5652(3) 0.15001(19) 0.0451(8) Uani 1 1 d . . . . .
C24 C 0.4042(5) 0.4997(4) 0.0251(2) 0.0553(9) Uani 1 1 d . . . . .
H24 H 0.410711 0.437179 -0.007572 0.066 Uiso 1 1 calc R . . . .
C27 C 0.3888(5) 0.6782(4) 0.1204(2) 0.0534(9) Uani 1 1 d . . . . .
H27 H 0.386382 0.742891 0.151895 0.064 Uiso 1 1 calc R . . . .
C20 C 0.4265(5) 0.5080(3) 0.39609(18) 0.0481(8) Uani 1 1 d . . . . .
H20 H 0.456639 0.584319 0.383582 0.058 Uiso 1 1 calc R . . . .
C17 C 0.3426(5) 0.2892(4) 0.4382(2) 0.0551(9) Uani 1 1 d . . . . .
H17 H 0.312702 0.213579 0.452075 0.066 Uiso 1 1 calc R . . . .
C25 C 0.4136(5) 0.4735(3) 0.0994(2) 0.0534(9) Uani 1 1 d . . . . .
H25 H 0.426318 0.395531 0.115887 0.064 Uiso 1 1 calc R . . . .
C22 C 0.3698(5) 0.4472(4) 0.26037(19) 0.0558(9) Uani 1 1 d . . . . .
H22 H 0.330390 0.385406 0.227606 0.067 Uiso 1 1 calc R . . . .
C28 C 0.3772(5) 0.6958(4) 0.0453(2) 0.0537(9) Uani 1 1 d . . . . .
H28 H 0.362256 0.772866 0.027260 0.064 Uiso 1 1 calc R . . . .
C9 C 0.4536(5) 0.5435(4) -0.18848(19) 0.0537(9) Uani 1 1 d . . . . .
H9A H 0.425772 0.547651 -0.242659 0.064 Uiso 1 1 calc R . . . .
H9B H 0.391079 0.474993 -0.173275 0.064 Uiso 1 1 calc R . . . .
C23 C 0.4139(5) 0.5460(4) 0.2306(2) 0.0503(8) Uani 1 1 d . . . . .
H23 H 0.454288 0.608394 0.262724 0.060 Uiso 1 1 calc R . . . .
C21 C 0.4316(5) 0.4777(4) 0.4697(2) 0.0531(9) Uani 1 1 d . . . . .
H21 H 0.462759 0.535880 0.505969 0.064 Uiso 1 1 calc R . . . .

loop_
_atom_site_aniso_label
_atom_site_aniso_U_11
_atom_site_aniso_U_22
_atom_site_aniso_U_33
_atom_site_aniso_U_23
_atom_site_aniso_U_13
_atom_site_aniso_U_12
S1 0.0527(4) 0.0552(5) 0.0245(3) 0.0026(3) -0.0012(3) -0.0137(4)
S2 0.0512(4) 0.0430(5) 0.0413(4) 0.0169(4) 0.0062(3) -0.0027(4)
F2 0.1046(16) 0.0273(11) 0.0412(10) -0.0031(8) 0.0212(11) 0.0031(11)
F1 0.0796(13) 0.0302(11) 0.0444(10) -0.0070(8) 0.0083(9) -0.0091(9)
O5 0.0429(11) 0.0445(13) 0.0276(9) 0.0068(9) 0.0043(8) -0.0086(9)
O3 0.0939(18) 0.0338(13) 0.0313(11) -0.0004(10) 0.0097(11) -0.0185(13)
O2 0.0395(11) 0.0673(17) 0.0262(9) 0.0086(10) 0.0074(8) 0.0046(11)
O1 0.0461(13) 0.078(2) 0.0499(14) 0.0119(14) 0.0117(10) -0.0063(13)
O6 0.0939(19) 0.0296(13) 0.0378(12) 0.0036(10) 0.0088(12) 0.0091(12)
N1 0.0444(12) 0.0284(13) 0.0226(10) 0.0014(10) 0.0051(9) -0.0027(11)
N5 0.0522(14) 0.0350(15) 0.0231(11) 0.0032(10) 0.0025(10) -0.0014(12)
N4 0.0424(13) 0.0288(14) 0.0217(10) 0.0010(9) 0.0047(9) 0.0037(10)
N2 0.0549(15) 0.0343(15) 0.0248(11) 0.0027(10) 0.0052(10) -0.0026(12)
O4 0.0500(13) 0.088(2) 0.0462(13) 0.0199(14) 0.0095(11) 0.0220(14)
N6 0.093(2) 0.0349(16) 0.0255(12) -0.0032(12) 0.0096(12) -0.0029(16)
C7 0.0433(15) 0.0267(15) 0.0336(14) -0.0007(12) 0.0062(12) -0.0005(12)
N3 0.081(2) 0.0384(17) 0.0274(13) -0.0045(11) 0.0095(12) -0.0072(15)
N8 0.0489(15) 0.056(2) 0.0410(15) 0.0044(14) 0.0089(12) 0.0038(14)
C5 0.0453(16) 0.0304(17) 0.0264(13) 0.0043(12) 0.0049(11) -0.0008(13)
N7 0.0467(16) 0.062(2) 0.0458(16) 0.0023(15) 0.0051(12) -0.0004(14)
C8 0.0449(15) 0.0282(15) 0.0291(13) 0.0046(12) 0.0084(11) -0.0010(13)
C16 0.0467(15) 0.0305(16) 0.0284(13) 0.0071(12) 0.0085(11) 0.0049(13)
C10 0.0501(16) 0.0346(17) 0.0239(13) -0.0015(12) 0.0079(11) -0.0038(14)
C13 0.0434(15) 0.0320(17) 0.0283(13) 0.0023(12) 0.0037(11) 0.0021(13)
C6 0.0429(15) 0.0358(17) 0.0242(12) 0.0004(12) 0.0043(11) 0.0045(13)
C12 0.0421(15) 0.0296(16) 0.0269(12) 0.0007(11) 0.0082(11) 0.0056(12)
C15 0.0484(16) 0.0281(16) 0.0332(15) 0.0016(12) 0.0090(12) -0.0019(13)
C2 0.0468(15) 0.0404(18) 0.0248(12) 0.0014(13) 0.0090(11) 0.0026(14)
C3 0.0402(15) 0.047(2) 0.0286(13) 0.0021(13) 0.0022(11) -0.0012(14)
C19 0.0449(16) 0.050(2) 0.0403(16) 0.0018(15) 0.0029(13) 0.0029(15)
C4 0.0402(14) 0.0337(16) 0.0232(12) 0.0008(11) 0.0055(10) -0.0039(12)
C18 0.063(2) 0.050(2) 0.047(2) -0.0033(17) 0.0039(16) -0.0075(18)
C11 0.0363(14) 0.047(2) 0.0346(14) 0.0043(14) 0.0113(11) 0.0029(13)
C14 0.0397(15) 0.0385(18) 0.0277(13) 0.0001(12) 0.0031(11) -0.0074(13)
C1 0.0477(17) 0.046(2) 0.0363(16) 0.0028(15) 0.0106(13) -0.0029(15)
C26 0.0428(17) 0.051(2) 0.0421(17) 0.0004(15) 0.0087(13) 0.0048(15)
C24 0.065(2) 0.055(2) 0.0464(19) -0.0077(18) 0.0131(16) 0.0004(19)
C27 0.068(2) 0.046(2) 0.0482(19) -0.0028(17) 0.0155(16) 0.0081(18)
C20 0.0514(18) 0.046(2) 0.0435(17) 0.0010(16) -0.0002(14) 0.0044(16)
C17 0.052(2) 0.057(2) 0.055(2) 0.0071(19) 0.0067(16) -0.0068(18)
C25 0.068(2) 0.044(2) 0.0494(19) 0.0045(17) 0.0142(16) 0.0028(18)
C22 0.067(2) 0.055(2) 0.0426(17) -0.0041(18) 0.0034(15) -0.009(2)
C28 0.056(2) 0.049(2) 0.058(2) 0.0102(18) 0.0134(16) 0.0085(17)
C9 0.0472(18) 0.074(3) 0.0366(17) 0.0028(17) -0.0013(13) -0.0075(18)
C23 0.058(2) 0.047(2) 0.0463(18) -0.0021(16) 0.0104(15) 0.0055(16)
C21 0.054(2) 0.058(3) 0.0442(18) -0.0072(18) 0.0002(14) 0.0045(18)

loop_
_atom_type_symbol
_atom_type_description
_atom_type_scat_dispersion_real
_atom_type_scat_dispersion_imag
_atom_type_scat_source
C C 0.0033 0.0016 'International Tables Vol C Tables 4.2.6.8 and 6.1.1.4'
H H 0.0000 0.0000 'International Tables Vol C Tables 4.2.6.8 and 6.1.1.4'
F F 0.0171 0.0103 'International Tables Vol C Tables 4.2.6.8 and 6.1.1.4'
N N 0.0061 0.0033 'International Tables Vol C Tables 4.2.6.8 and 6.1.1.4'
O O 0.0106 0.0060 'International Tables Vol C Tables 4.2.6.8 and 6.1.1.4'
S S 0.1246 0.1234 'International Tables Vol C Tables 4.2.6.8 and 6.1.1.4'

loop_
_geom_angle_atom_site_label_1
_geom_angle_atom_site_label_2
_geom_angle_atom_site_label_3
_geom_angle
_geom_angle_site_symmetry_1
_geom_angle_site_symmetry_3
_geom_angle_publ_flag
C3 S1 C2 89.55(13) . . ?
C11 S2 C10 88.49(15) . . ?
C10 O5 C12 112.0(2) . . ?
C4 O2 C2 114.2(2) . . ?
C1 O1 H1 109.5 . . ?
C5 N1 C4 119.3(2) . . ?
C8 N1 C5 120.9(2) . . ?
C8 N1 C4 119.7(2) . . ?
C14 N5 C13 121.4(3) . . ?
C16 N4 C13 120.7(2) . . ?
C16 N4 C12 121.0(2) . . ?
C13 N4 C12 117.8(2) . . ?
C6 N2 C5 121.9(2) . . ?
C9 O4 H4A 109.5 . . ?
H6A N6 H6B 120.0 . . ?
C14 N6 H6A 120.0 . . ?
C14 N6 H6B 120.0 . . ?
F1 C7 C6 119.2(3) . . ?
C8 C7 F1 120.8(3) . . ?
C8 C7 C6 120.0(3) . . ?
H3A N3 H3B 120.0 . . ?
C6 N3 H3A 120.0 . . ?
C6 N3 H3B 120.0 . . ?
C28 N8 C24 115.7(3) . . ?
O3 C5 N1 119.7(3) . . ?
O3 C5 N2 122.3(3) . . ?
N2 C5 N1 117.9(3) . . ?
C17 N7 C21 116.4(3) . . ?
N1 C8 H8 120.3 . . ?
C7 C8 N1 119.3(3) . . ?
C7 C8 H8 120.3 . . ?
N4 C16 H16 120.4 . . ?
C15 C16 N4 119.1(3) . . ?
C15 C16 H16 120.4 . . ?
S2 C10 H10 108.7 . . ?
O5 C10 S2 105.50(19) . . ?
O5 C10 H10 108.7 . . ?
O5 C10 C9 110.4(2) . . ?
C9 C10 S2 114.8(3) . . ?
C9 C10 H10 108.7 . . ?
O6 C13 N5 122.2(3) . . ?
O6 C13 N4 119.7(3) . . ?
N5 C13 N4 118.1(3) . . ?
N2 C6 C7 119.8(3) . . ?
N2 C6 N3 119.4(3) . . ?
N3 C6 C7 120.8(3) . . ?
O5 C12 N4 107.0(2) . . ?
O5 C12 H12 108.7 . . ?
O5 C12 C11 109.7(2) . . ?
N4 C12 H12 108.7 . . ?
N4 C12 C11 114.0(3) . . ?
C11 C12 H12 108.7 . . ?
F2 C15 C14 118.1(3) . . ?
C16 C15 F2 121.2(3) . . ?
C16 C15 C14 120.7(3) . . ?
S1 C2 H2 108.7 . . ?
O2 C2 S1 107.58(18) . . ?
O2 C2 H2 108.7 . . ?
O2 C2 C1 110.4(3) . . ?
C1 C2 S1 112.6(2) . . ?
C1 C2 H2 108.7 . . ?
S1 C3 H3C 111.2 . . ?
S1 C3 H3D 111.2 . . ?
H3C C3 H3D 109.1 . . ?
C4 C3 S1 102.8(2) . . ?
C4 C3 H3C 111.2 . . ?
C4 C3 H3D 111.2 . . ?
C18 C19 C20 116.9(3) . . ?
C18 C19 C22 119.5(3) . . ?
C20 C19 C22 123.7(3) . . ?
O2 C4 N1 107.0(2) . . ?
O2 C4 C3 108.4(2) . . ?
O2 C4 H4 109.0 . . ?
N1 C4 C3 114.3(2) . . ?
N1 C4 H4 109.0 . . ?
C3 C4 H4 109.0 . . ?
C19 C18 H18 120.0 . . ?
C17 C18 C19 119.9(4) . . ?
C17 C18 H18 120.0 . . ?
S2 C11 H11A 110.5 . . ?
S2 C11 H11B 110.5 . . ?
C12 C11 S2 106.0(2) . . ?
C12 C11 H11A 110.5 . . ?
C12 C11 H11B 110.5 . . ?
H11A C11 H11B 108.7 . . ?
N5 C14 N6 119.8(3) . . ?
N5 C14 C15 119.9(3) . . ?
N6 C14 C15 120.3(3) . . ?
O1 C1 C2 112.9(3) . . ?
O1 C1 H1A 109.0 . . ?
O1 C1 H1B 109.0 . . ?
C2 C1 H1A 109.0 . . ?
C2 C1 H1B 109.0 . . ?
H1A C1 H1B 107.8 . . ?
C27 C26 C25 116.1(3) . . ?
C27 C26 C23 120.7(3) . . ?
C25 C26 C23 123.2(4) . . ?
N8 C24 H24 117.8 . . ?
N8 C24 C25 124.5(4) . . ?
C25 C24 H24 117.8 . . ?
C26 C27 H27 119.7 . . ?
C28 C27 C26 120.6(4) . . ?
C28 C27 H27 119.7 . . ?
C19 C20 H20 120.2 . . ?
C21 C20 C19 119.6(4) . . ?
C21 C20 H20 120.2 . . ?
N7 C17 C18 123.6(4) . . ?
N7 C17 H17 118.2 . . ?
C18 C17 H17 118.2 . . ?
C26 C25 H25 120.4 . . ?
C24 C25 C26 119.3(4) . . ?
C24 C25 H25 120.4 . . ?
C19 C22 H22 116.8 . . ?
C23 C22 C19 126.5(4) . . ?
C23 C22 H22 116.8 . . ?
N8 C28 C27 123.8(4) . . ?
N8 C28 H28 118.1 . . ?
C27 C28 H28 118.1 . . ?
O4 C9 C10 114.7(3) . . ?
O4 C9 H9A 108.6 . . ?
O4 C9 H9B 108.6 . . ?
C10 C9 H9A 108.6 . . ?
C10 C9 H9B 108.6 . . ?
H9A C9 H9B 107.6 . . ?
C26 C23 H23 117.7 . . ?
C22 C23 C26 124.5(4) . . ?
C22 C23 H23 117.7 . . ?
N7 C21 C20 123.6(4) . . ?
N7 C21 H21 118.2 . . ?
C20 C21 H21 118.2 . . ?

loop_
_geom_bond_atom_site_label_1
_geom_bond_atom_site_label_2
_geom_bond_distance
_geom_bond_site_symmetry_2
_geom_bond_publ_flag
S1 C2 1.823(3) . ?
S1 C3 1.806(3) . ?
S2 C10 1.803(3) . ?
S2 C11 1.795(3) . ?
F2 C15 1.356(4) . ?
F1 C7 1.351(4) . ?
O5 C10 1.412(3) . ?
O5 C12 1.430(3) . ?
O3 C5 1.225(4) . ?
O2 C2 1.425(3) . ?
O2 C4 1.425(3) . ?
O1 H1 0.8200 . ?
O1 C1 1.406(4) . ?
O6 C13 1.219(4) . ?
N1 C5 1.409(4) . ?
N1 C8 1.373(4) . ?
N1 C4 1.461(3) . ?
N5 C13 1.366(4) . ?
N5 C14 1.315(4) . ?
N4 C16 1.370(4) . ?
N4 C13 1.414(4) . ?
N4 C12 1.462(3) . ?
N2 C5 1.357(4) . ?
N2 C6 1.325(4) . ?
O4 H4A 0.8200 . ?
O4 C9 1.406(5) . ?
N6 H6A 0.8600 . ?
N6 H6B 0.8600 . ?
N6 C14 1.328(4) . ?
C7 C8 1.335(4) . ?
C7 C6 1.423(4) . ?
N3 H3A 0.8600 . ?
N3 H3B 0.8600 . ?
N3 C6 1.333(4) . ?
N8 C24 1.336(5) . ?
N8 C28 1.333(5) . ?
N7 C17 1.336(5) . ?
N7 C21 1.338(5) . ?
C8 H8 0.9300 . ?
C16 H16 0.9300 . ?
C16 C15 1.325(4) . ?
C10 H10 0.9800 . ?
C10 C9 1.496(5) . ?
C12 H12 0.9800 . ?
C12 C11 1.536(4) . ?
C15 C14 1.426(4) . ?
C2 H2 0.9800 . ?
C2 C1 1.508(5) . ?
C3 H3C 0.9700 . ?
C3 H3D 0.9700 . ?
C3 C4 1.514(4) . ?
C19 C18 1.385(5) . ?
C19 C20 1.385(5) . ?
C19 C22 1.474(5) . ?
C4 H4 0.9800 . ?
C18 H18 0.9300 . ?
C18 C17 1.369(5) . ?
C11 H11A 0.9700 . ?
C11 H11B 0.9700 . ?
C1 H1A 0.9700 . ?
C1 H1B 0.9700 . ?
C26 C27 1.382(5) . ?
C26 C25 1.395(5) . ?
C26 C23 1.470(5) . ?
C24 H24 0.9300 . ?
C24 C25 1.371(5) . ?
C27 H27 0.9300 . ?
C27 C28 1.366(5) . ?
C20 H20 0.9300 . ?
C20 C21 1.375(5) . ?
C17 H17 0.9300 . ?
C25 H25 0.9300 . ?
C22 H22 0.9300 . ?
C22 C23 1.308(5) . ?
C28 H28 0.9300 . ?
C9 H9A 0.9700 . ?
C9 H9B 0.9700 . ?
C23 H23 0.9300 . ?
C21 H21 0.9300 . ?

loop_
_geom_torsion_atom_site_label_1
_geom_torsion_atom_site_label_2
_geom_torsion_atom_site_label_3
_geom_torsion_atom_site_label_4
_geom_torsion
_geom_torsion_site_symmetry_1
_geom_torsion_site_symmetry_2
_geom_torsion_site_symmetry_3
_geom_torsion_site_symmetry_4
_geom_torsion_publ_flag
S1 C2 C1 O1 170.9(2) . . . . ?
S1 C3 C4 O2 -41.1(3) . . . . ?
S1 C3 C4 N1 -160.3(2) . . . . ?
S2 C10 C9 O4 -46.5(3) . . . . ?
F2 C15 C14 N5 178.1(3) . . . . ?
F2 C15 C14 N6 -2.0(4) . . . . ?
F1 C7 C8 N1 -178.4(3) . . . . ?
F1 C7 C6 N2 176.5(3) . . . . ?
F1 C7 C6 N3 -3.6(4) . . . . ?
O5 C10 C9 O4 72.5(4) . . . . ?
O5 C12 C11 S2 14.3(3) . . . . ?
O2 C2 C1 O1 -68.9(3) . . . . ?
N4 C16 C15 F2 -180.0(3) . . . . ?
N4 C16 C15 C14 -0.6(4) . . . . ?
N4 C12 C11 S2 -105.7(2) . . . . ?
N8 C24 C25 C26 0.1(6) . . . . ?
C5 N1 C8 C7 1.8(4) . . . . ?
C5 N1 C4 O2 120.8(3) . . . . ?
C5 N1 C4 C3 -119.2(3) . . . . ?
C5 N2 C6 C7 1.8(4) . . . . ?
C5 N2 C6 N3 -178.1(3) . . . . ?
C8 N1 C5 O3 176.7(3) . . . . ?
C8 N1 C5 N2 -3.9(4) . . . . ?
C8 N1 C4 O2 -55.1(3) . . . . ?
C8 N1 C4 C3 64.9(3) . . . . ?
C8 C7 C6 N2 -4.0(4) . . . . ?
C8 C7 C6 N3 175.9(3) . . . . ?
C16 N4 C13 O6 176.2(3) . . . . ?
C16 N4 C13 N5 -4.3(4) . . . . ?
C16 N4 C12 O5 -78.6(3) . . . . ?
C16 N4 C12 C11 42.9(4) . . . . ?
C16 C15 C14 N5 -1.3(4) . . . . ?
C16 C15 C14 N6 178.6(3) . . . . ?
C10 S2 C11 C12 -30.3(2) . . . . ?
C10 O5 C12 N4 140.3(2) . . . . ?
C10 O5 C12 C11 16.1(3) . . . . ?
C13 N5 C14 N6 -179.5(3) . . . . ?
C13 N5 C14 C15 0.3(4) . . . . ?
C13 N4 C16 C15 3.4(4) . . . . ?
C13 N4 C12 O5 93.5(3) . . . . ?
C13 N4 C12 C11 -145.0(3) . . . . ?
C6 N2 C5 O3 -178.7(3) . . . . ?
C6 N2 C5 N1 2.0(4) . . . . ?
C6 C7 C8 N1 2.1(4) . . . . ?
C12 O5 C10 S2 -39.1(3) . . . . ?
C12 O5 C10 C9 -163.6(3) . . . . ?
C12 N4 C16 C15 175.2(3) . . . . ?
C12 N4 C13 O6 4.1(4) . . . . ?
C12 N4 C13 N5 -176.4(2) . . . . ?
C2 S1 C3 C4 37.0(2) . . . . ?
C2 O2 C4 N1 147.9(3) . . . . ?
C2 O2 C4 C3 24.2(4) . . . . ?
C3 S1 C2 O2 -25.2(2) . . . . ?
C3 S1 C2 C1 96.7(2) . . . . ?
C19 C18 C17 N7 0.6(6) . . . . ?
C19 C20 C21 N7 1.6(5) . . . . ?
C19 C22 C23 C26 -179.6(3) . . . . ?
C4 O2 C2 S1 4.6(3) . . . . ?
C4 O2 C2 C1 -118.7(3) . . . . ?
C4 N1 C5 O3 0.8(4) . . . . ?
C4 N1 C5 N2 -179.9(2) . . . . ?
C4 N1 C8 C7 177.7(3) . . . . ?
C18 C19 C20 C21 0.7(5) . . . . ?
C18 C19 C22 C23 -177.6(4) . . . . ?
C11 S2 C10 O5 40.1(2) . . . . ?
C11 S2 C10 C9 161.7(2) . . . . ?
C14 N5 C13 O6 -178.1(3) . . . . ?
C14 N5 C13 N4 2.4(4) . . . . ?
C26 C27 C28 N8 -2.5(6) . . . . ?
C24 N8 C28 C27 1.3(5) . . . . ?
C27 C26 C25 C24 -1.2(5) . . . . ?
C27 C26 C23 C22 156.7(4) . . . . ?
C20 C19 C18 C17 -1.7(5) . . . . ?
C20 C19 C22 C23 2.0(6) . . . . ?
C17 N7 C21 C20 -2.7(5) . . . . ?
C25 C26 C27 C28 2.4(5) . . . . ?
C25 C26 C23 C22 -25.0(6) . . . . ?
C22 C19 C18 C17 177.9(3) . . . . ?
C22 C19 C20 C21 -178.9(3) . . . . ?
C28 N8 C24 C25 -0.1(5) . . . . ?
C23 C26 C27 C28 -179.2(3) . . . . ?
C23 C26 C25 C24 -179.6(3) . . . . ?
C21 N7 C17 C18 1.7(5) . . . . ?
